data_7050527
loop_
_publ_author_name
'Old, Jamie'
'Danopoulos, Andreas A.'
'Winston, Scott'

_publ_section_title
;
 Uranium complexes with dianionic O-methylated calix[4]arene ligands
;
_journal_issue 4
_journal_name_full 'New Journal of Chemistry'
_journal_page_first 672
_journal_paper_doi 10.1039/b212092e
_journal_volume 27
_journal_year 2003
_chemical_formula_moiety 'C138 H170 Cl6 O12 U3'
_chemical_formula_sum 'C138 H170 Cl6 O12 U3'
_chemical_formula_weight 2947.53
_chemical_name_common 01sw015
_chemical_name_systematic
;
?
;
_space_group_IT_number 15
_symmetry_cell_setting monoclinic
_symmetry_space_group_name_Hall '-C 2yc'
_symmetry_space_group_name_H-M 'C 1 2/c 1'
_atom_sites_solution_hydrogens geom
_atom_sites_solution_primary direct
_atom_sites_solution_secondary difmap
_audit_creation_method SHELXL-97
_cell_angle_alpha 90.00
_cell_angle_beta 101.92(3)
_cell_angle_gamma 90.00
_cell_formula_units_Z 4
_cell_length_a 20.796(4)
_cell_length_b 36.322(7)
_cell_length_c 23.030(5)
_cell_measurement_reflns_used 101600
_cell_measurement_temperature 150(2)
_cell_measurement_theta_max 27.48
_cell_measurement_theta_min 2.91
_cell_volume 17021(6)
_computing_cell_refinement 'Scalepack (Otwinowski & Minor 1997)'
_computing_data_collection 'Collect (Nonius BV, 1997-2000)'
_computing_data_reduction 'Denzo a. Scalepack (Otwinowski & Minor 1997)'
_computing_molecular_graphics 'ORTEP-3 (Farrugia, 1997)'
_computing_publication_material 'PLATON (Spek, 1990)'
_computing_structure_refinement 'SHELXL-97 (Sheldrick, 1997)'
_computing_structure_solution 'SHELXS-97 (Sheldrick)'
_diffrn_ambient_temperature 150(2)
_diffrn_measured_fraction_theta_full 0.984
_diffrn_measured_fraction_theta_max 0.984
_diffrn_measurement_device_type 'Nonius Kappa CCD area detector'
_diffrn_measurement_method 'Phi and Omega scans to fill ewald sphere'
_diffrn_radiation_monochromator graphite
_diffrn_radiation_source 'Nonius FR591 Rotating anode''
_diffrn_radiation_type MoK\a
_diffrn_radiation_wavelength 0.71073
_diffrn_reflns_av_R_equivalents 0.0696
_diffrn_reflns_av_sigmaI/netI 0.0702
_diffrn_reflns_limit_h_max 27
_diffrn_reflns_limit_h_min -26
_diffrn_reflns_limit_k_max 47
_diffrn_reflns_limit_k_min -43
_diffrn_reflns_limit_l_max 27
_diffrn_reflns_limit_l_min -29
_diffrn_reflns_number 52642
_diffrn_reflns_theta_full 27.49
_diffrn_reflns_theta_max 27.49
_diffrn_reflns_theta_min 2.93
_exptl_absorpt_coefficient_mu 2.986
_exptl_absorpt_correction_T_max 0.7749
_exptl_absorpt_correction_T_min 0.4678
_exptl_absorpt_correction_type multi-scan
_exptl_absorpt_process_details Sortav
_exptl_crystal_colour Green
_exptl_crystal_density_diffrn 1.150
_exptl_crystal_density_method 'not measured'
_exptl_crystal_description Shard
_exptl_crystal_F_000 5888
_exptl_crystal_size_max 0.30
_exptl_crystal_size_mid 0.13
_exptl_crystal_size_min 0.09
_refine_diff_density_max 3.465
_refine_diff_density_min -2.656
_refine_diff_density_rms 0.187
_refine_ls_extinction_method none
_refine_ls_goodness_of_fit_ref 1.061
_refine_ls_hydrogen_treatment mixed
_refine_ls_matrix_type full
_refine_ls_number_parameters 738
_refine_ls_number_reflns 19213
_refine_ls_number_restraints 120
_refine_ls_restrained_S_all 2.093
_refine_ls_R_factor_all 0.1092
_refine_ls_R_factor_gt 0.0685
_refine_ls_shift/su_max 4.499
_refine_ls_shift/su_mean 0.030
_refine_ls_structure_factor_coef Fsqd
_refine_ls_weighting_details 'calc w=1/[\s^2^(Fo^2^)+(0.1068P)^2^+196.9425P] where P=(Fo^2^+2Fc^2^)/3'
_refine_ls_weighting_scheme calc
_refine_ls_wR_factor_gt 0.1787
_refine_ls_wR_factor_ref 0.2183
_reflns_number_gt 13050
_reflns_number_total 19213
_reflns_threshold_expression >2sigma(I)
_cod_data_source_file b212092e.txt
_cod_data_source_block compopund1
_cod_depositor_comments
;
The following automatic conversions were performed:
'_symmetry_cell_setting' value 'Monoclinic' changed to 'monoclinic'
according to '/home/saulius/struct/CIF-dictionaries/cif_core.dic'
dictionary named 'cif_core.dic' version 2.4.1 from
2010-06-29.

'_exptl_absorpt_correction_type' value 'Multi-scan' changed
to 'multi-scan' according to
'/home/saulius/struct/CIF-dictionaries/cif_core.dic' dictionary named
'cif_core.dic' version 2.4.1 from 2010-06-29.

Automatic conversion script
Id: cif_fix_enum 1527 2010-12-29 10:47:43Z saulius 
;
_cod_original_sg_symbol_H-M C2/C
_cod_database_code 7050527

loop_
_symmetry_equiv_pos_as_xyz
'x, y, z'
'-x, y, -z+1/2'
'x+1/2, y+1/2, z'
'-x+1/2, y+1/2, -z+1/2'
'-x, -y, -z'
'x, -y, z-1/2'
'-x+1/2, -y+1/2, -z'
'x+1/2, -y+1/2, z-1/2'

loop_
_atom_site_label
_atom_site_type_symbol
_atom_site_fract_x
_atom_site_fract_y
_atom_site_fract_z
_atom_site_U_iso_or_equiv
_atom_site_adp_type
_atom_site_occupancy
_atom_site_symmetry_multiplicity
_atom_site_calc_flag
_atom_site_refinement_flags
_atom_site_disorder_assembly
_atom_site_disorder_group
C1 C 0.0539(11) 1.0929(6) 0.5494(8) 0.052(5) Uani 1 1 d . . .
C2 C 0.0528(11) 1.0551(6) 0.5485(7) 0.050(5) Uani 1 1 d . . .
C3 C 0.0911(11) 1.0371(6) 0.5140(8) 0.055(5) Uani 1 1 d . . .
H3 H 0.0926 1.0110 0.5143 0.066 Uiso 1 1 calc R . .
C4 C 0.1270(12) 1.0561(7) 0.4793(8) 0.060(6) Uani 1 1 d . . .
C5 C 0.1261(13) 1.0941(7) 0.4817(9) 0.066(6) Uani 1 1 d . . .
H5 H 0.1505 1.1077 0.4583 0.079 Uiso 1 1 calc R . .
C6 C 0.0906(13) 1.1134(6) 0.5175(9) 0.062(6) Uani 1 1 d . . .
C7 C 0.1654(14) 1.0367(7) 0.4378(10) 0.070(7) Uani 1 1 d . . .
C8 C 0.228(2) 1.0552(11) 0.439(2) 0.16(2) Uani 1 1 d . . .
H8A H 0.2475 1.0460 0.4069 0.233 Uiso 1 1 calc R . .
H8B H 0.2577 1.0502 0.4774 0.233 Uiso 1 1 calc R . .
H8C H 0.2206 1.0818 0.4349 0.233 Uiso 1 1 calc R . .
C9 C 0.1223(18) 1.0396(10) 0.3741(15) 0.105(10) Uani 1 1 d U . .
H9A H 0.0790 1.0288 0.3736 0.158 Uiso 1 1 calc R . .
H9B H 0.1436 1.0262 0.3463 0.158 Uiso 1 1 calc R . .
H9C H 0.1172 1.0655 0.3623 0.158 Uiso 1 1 calc R . .
C10 C 0.1767(16) 0.9961(7) 0.4533(13) 0.084(8) Uani 1 1 d . . .
H10A H 0.1343 0.9833 0.4473 0.126 Uiso 1 1 calc R . .
H10B H 0.1993 0.9938 0.4949 0.126 Uiso 1 1 calc R . .
H10C H 0.2038 0.9851 0.4278 0.126 Uiso 1 1 calc R . .
C11 C 0.0136(10) 1.0329(6) 0.5851(8) 0.051(5) Uani 1 1 d . . .
H11A H -0.0134 1.0499 0.6038 0.061 Uiso 1 1 calc R . .
H11B H -0.0164 1.0160 0.5588 0.061 Uiso 1 1 calc R . .
C12 C 0.0575(10) 1.0112(5) 0.6322(8) 0.047(4) Uani 1 1 d . . .
C13 C 0.0981(9) 1.0289(5) 0.6794(8) 0.042(4) Uani 1 1 d . . .
C14 C 0.1416(10) 1.0094(5) 0.7221(8) 0.047(5) Uani 1 1 d . . .
C15 C 0.1445(11) 0.9714(6) 0.7177(9) 0.054(5) Uani 1 1 d . . .
H15 H 0.1748 0.9581 0.7466 0.065 Uiso 1 1 calc R . .
C16 C 0.1036(13) 0.9523(6) 0.6715(10) 0.062(6) Uani 1 1 d . . .
C17 C 0.0601(12) 0.9730(6) 0.6294(9) 0.059(5) Uani 1 1 d . . .
H17 H 0.0315 0.9605 0.5980 0.071 Uiso 1 1 calc R . .
C18 C 0.1037(14) 0.9103(7) 0.6683(12) 0.071(7) Uani 1 1 d . . .
C19 C 0.095(3) 0.8965(10) 0.6086(18) 0.164(12) Uani 1 1 d U . .
H19A H 0.1317 0.9041 0.5912 0.246 Uiso 1 1 calc R . .
H19B H 0.0538 0.9065 0.5848 0.246 Uiso 1 1 calc R . .
H19C H 0.0920 0.8696 0.6091 0.246 Uiso 1 1 calc R . .
C20 C 0.061(3) 0.8949(15) 0.711(2) 0.160(17) Uani 1 1 d U . .
H20A H 0.0727 0.9078 0.7490 0.240 Uiso 1 1 calc R . .
H20B H 0.0701 0.8685 0.7169 0.240 Uiso 1 1 calc R . .
H20C H 0.0148 0.8987 0.6933 0.240 Uiso 1 1 calc R . .
C21 C 0.172(2) 0.8937(14) 0.701(2) 0.149(16) Uani 1 1 d U . .
H21A H 0.1809 0.9010 0.7425 0.224 Uiso 1 1 calc R . .
H21B H 0.2067 0.9031 0.6818 0.224 Uiso 1 1 calc R . .
H21C H 0.1702 0.8668 0.6977 0.224 Uiso 1 1 calc R . .
C22 C 0.1888(9) 1.0309(6) 0.7707(9) 0.050(5) Uani 1 1 d . . .
H22A H 0.1633 1.0477 0.7912 0.060 Uiso 1 1 calc R . .
H22B H 0.2131 1.0135 0.8004 0.060 Uiso 1 1 calc R . .
C23 C 0.2368(9) 1.0528(6) 0.7435(9) 0.050(5) Uani 1 1 d . . .
C24 C 0.2813(12) 1.0345(6) 0.7153(12) 0.066(6) Uani 1 1 d . . .
H24 H 0.2834 1.0084 0.7170 0.080 Uiso 1 1 calc R . .
C25 C 0.3220(12) 1.0531(7) 0.6855(13) 0.072(7) Uani 1 1 d . . .
C26 C 0.3210(11) 1.0910(6) 0.6863(12) 0.069(7) Uani 1 1 d . . .
H26 H 0.3504 1.1042 0.6675 0.083 Uiso 1 1 calc R . .
C27 C 0.2782(10) 1.1105(6) 0.7140(12) 0.060(6) Uani 1 1 d . . .
C28 C 0.2354(9) 1.0907(6) 0.7417(9) 0.050(5) Uani 1 1 d . . .
C29 C 0.3674(16) 1.0320(7) 0.6510(18) 0.100(11) Uani 1 1 d . . .
C30 C 0.391(2) 1.0564(13) 0.605(2) 0.147(16) Uani 1 1 d U . .
H30A H 0.3534 1.0639 0.5739 0.221 Uiso 1 1 calc R . .
H30B H 0.4220 1.0424 0.5863 0.221 Uiso 1 1 calc R . .
H30C H 0.4131 1.0783 0.6241 0.221 Uiso 1 1 calc R . .
C31 C 0.336(3) 0.9972(15) 0.621(2) 0.177(19) Uani 1 1 d U . .
H31A H 0.2915 1.0030 0.5985 0.265 Uiso 1 1 calc R . .
H31B H 0.3324 0.9788 0.6516 0.265 Uiso 1 1 calc R . .
H31C H 0.3625 0.9875 0.5944 0.265 Uiso 1 1 calc R . .
C32 C 0.415(3) 1.0114(18) 0.690(3) 0.219(17) Uani 1 1 d U . .
H32A H 0.4317 1.0258 0.7262 0.328 Uiso 1 1 calc R . .
H32B H 0.4518 1.0057 0.6707 0.328 Uiso 1 1 calc R . .
H32C H 0.3957 0.9885 0.7007 0.328 Uiso 1 1 calc R . .
C33 C 0.2748(10) 1.1523(6) 0.7083(12) 0.063(6) Uani 1 1 d . . .
H33A H 0.2438 1.1622 0.7317 0.075 Uiso 1 1 calc R . .
H33B H 0.3187 1.1630 0.7240 0.075 Uiso 1 1 calc R . .
C34 C 0.2526(11) 1.1624(5) 0.6451(13) 0.065(7) Uani 1 1 d . . .
C35 C 0.2984(13) 1.1750(6) 0.6125(15) 0.078(8) Uani 1 1 d . . .
H35 H 0.3424 1.1797 0.6324 0.094 Uiso 1 1 calc R . .
C36 C 0.2800(14) 1.1808(6) 0.5502(16) 0.085(10) Uani 1 1 d . . .
C37 C 0.2147(16) 1.1762(6) 0.5230(13) 0.083(9) Uani 1 1 d . . .
H37 H 0.2011 1.1815 0.4819 0.099 Uiso 1 1 calc R . .
C38 C 0.1674(12) 1.1636(6) 0.5554(11) 0.063(6) Uani 1 1 d . . .
C39 C 0.1879(10) 1.1569(5) 0.6158(10) 0.054(5) Uani 1 1 d . . .
C40 C 0.3315(19) 1.1897(8) 0.513(2) 0.119(15) Uani 1 1 d . . .
C41 C 0.359(2) 1.2264(12) 0.530(2) 0.136(14) Uani 1 1 d U . .
H41A H 0.3828 1.2261 0.5715 0.204 Uiso 1 1 calc R . .
H41B H 0.3240 1.2446 0.5248 0.204 Uiso 1 1 calc R . .
H41C H 0.3902 1.2328 0.5045 0.204 Uiso 1 1 calc R . .
C42 C 0.378(2) 1.1588(11) 0.517(3) 0.18(3) Uani 1 1 d . . .
H42A H 0.3908 1.1556 0.4790 0.267 Uiso 1 1 calc R . .
H42B H 0.3572 1.1363 0.5277 0.267 Uiso 1 1 calc R . .
H42C H 0.4173 1.1641 0.5480 0.267 Uiso 1 1 calc R . .
C43 C 0.303(2) 1.1899(13) 0.447(2) 0.147(18) Uani 1 1 d . . .
H43A H 0.2874 1.1652 0.4343 0.220 Uiso 1 1 calc R . .
H43B H 0.3371 1.1975 0.4258 0.220 Uiso 1 1 calc R . .
H43C H 0.2662 1.2073 0.4385 0.220 Uiso 1 1 calc R . .
C44 C 0.0996(14) 1.1549(6) 0.5242(9) 0.067(7) Uani 1 1 d . . .
H44A H 0.0907 1.1666 0.4845 0.081 Uiso 1 1 calc R . .
H44B H 0.0680 1.1650 0.5469 0.081 Uiso 1 1 calc R . .
C45 C 0.2152(10) 1.1179(7) 0.8290(9) 0.059(6) Uani 1 1 d . . .
H45A H 0.1813 1.1304 0.8456 0.088 Uiso 1 1 calc R . .
H45B H 0.2536 1.1340 0.8325 0.088 Uiso 1 1 calc R . .
H45C H 0.2281 1.0950 0.8509 0.088 Uiso 1 1 calc R . .
C46 C -0.0485(11) 1.1199(7) 0.5534(9) 0.061(6) Uani 1 1 d . . .
H46A H -0.0738 1.1309 0.5805 0.091 Uiso 1 1 calc R . .
H46B H -0.0701 1.0972 0.5366 0.091 Uiso 1 1 calc R . .
H46C H -0.0462 1.1373 0.5214 0.091 Uiso 1 1 calc R . .
C47 C -0.0909(14) 1.2934(6) 0.6561(11) 0.069(7) Uani 1 1 d . . .
C48 C -0.1502(14) 1.3074(7) 0.6676(11) 0.073(7) Uani 1 1 d . . .
C49 C -0.1882(17) 1.3337(7) 0.6280(12) 0.085(8) Uani 1 1 d . . .
H49 H -0.2283 1.3427 0.6361 0.102 Uiso 1 1 calc R . .
C50 C -0.1672(18) 1.3459(8) 0.5785(13) 0.090(9) Uani 1 1 d . . .
C51 C -0.1075(15) 1.3306(8) 0.5686(14) 0.086(8) Uani 1 1 d U . .
H51 H -0.0929 1.3380 0.5339 0.104 Uiso 1 1 calc R . .
C52 C -0.0688(16) 1.3053(7) 0.6065(12) 0.081(8) Uani 1 1 d . . .
C53 C -0.1707(13) 1.2965(7) 0.7271(13) 0.074(8) Uani 1 1 d . . .
C54 C 0.1298(15) 1.3152(7) 0.7215(12) 0.074(8) Uani 1 1 d . . .
C55 C 0.1343(13) 1.3547(7) 0.7144(12) 0.070(7) Uani 1 1 d . . .
H55 H 0.1642 1.3688 0.7426 0.084 Uiso 1 1 calc R . .
C56 C -0.0035(16) 1.2926(7) 0.5965(13) 0.079(8) Uani 1 1 d . . .
H56A H 0.0022 1.2660 0.6051 0.095 Uiso 1 1 calc R . .
H56B H -0.0004 1.2968 0.5546 0.095 Uiso 1 1 calc R . .
C57 C 0.0444(15) 1.3125(8) 0.6341(13) 0.077(8) Uani 1 1 d . . .
C58 C 0.0850(13) 1.2956(7) 0.6801(12) 0.072(8) Uani 1 1 d . . .
C59 C 0.0529(14) 1.3517(8) 0.6322(13) 0.077(7) Uani 1 1 d U . .
H59 H 0.0238 1.3646 0.6018 0.092 Uiso 1 1 calc R . .
C60 C 0.0957(15) 1.3710(8) 0.6674(13) 0.079(7) Uani 1 1 d U . .
C61 C 0.1044(17) 1.4140(9) 0.6606(15) 0.096(9) Uani 1 1 d U . .
C62 C 0.107(2) 1.4207(11) 0.5924(17) 0.121(12) Uani 1 1 d U . .
H62A H 0.1057 1.4472 0.5840 0.181 Uiso 1 1 calc R . .
H62B H 0.0700 1.4085 0.5668 0.181 Uiso 1 1 calc R . .
H62C H 0.1485 1.4105 0.5846 0.181 Uiso 1 1 calc R . .
C63 C 0.161(2) 1.4292(14) 0.696(2) 0.151(16) Uani 1 1 d U . .
H63A H 0.1997 1.4200 0.6832 0.227 Uiso 1 1 calc R . .
H63B H 0.1628 1.4223 0.7376 0.227 Uiso 1 1 calc R . .
H63C H 0.1589 1.4561 0.6926 0.227 Uiso 1 1 calc R . .
C64 C 0.043(3) 1.4315(14) 0.675(2) 0.159(17) Uani 1 1 d U . .
H64A H 0.0051 1.4254 0.6442 0.239 Uiso 1 1 calc R . .
H64B H 0.0489 1.4583 0.6775 0.239 Uiso 1 1 calc R . .
H64C H 0.0368 1.4222 0.7135 0.239 Uiso 1 1 calc R . .
C65 C -0.2104(18) 1.3740(9) 0.5373(16) 0.096(9) Uani 1 1 d U . .
C66 C -0.202(3) 1.4084(13) 0.571(2) 0.162(17) Uani 1 1 d U . .
H66A H -0.2301 1.4274 0.5481 0.243 Uiso 1 1 calc R . .
H66B H -0.1561 1.4161 0.5772 0.243 Uiso 1 1 calc R . .
H66C H -0.2147 1.4047 0.6089 0.243 Uiso 1 1 calc R . .
C67 C -0.184(3) 1.3794(15) 0.482(3) 0.18(2) Uani 1 1 d U . .
H67A H -0.1439 1.3942 0.4915 0.266 Uiso 1 1 calc R . .
H67B H -0.2170 1.3921 0.4524 0.266 Uiso 1 1 calc R . .
H67C H -0.1741 1.3554 0.4669 0.266 Uiso 1 1 calc R . .
C68 C -0.274(3) 1.3628(15) 0.521(2) 0.161(18) Uani 1 1 d U . .
H68A H -0.2767 1.3402 0.4978 0.242 Uiso 1 1 calc R . .
H68B H -0.3004 1.3821 0.4977 0.242 Uiso 1 1 calc R . .
H68C H -0.2918 1.3581 0.5571 0.242 Uiso 1 1 calc R . .
C69 C 0.1291(11) 1.2380(6) 0.6556(10) 0.056(5) Uani 1 1 d U . .
H69A H 0.1295 1.2114 0.6627 0.084 Uiso 1 1 calc R . .
H69B H 0.1736 1.2479 0.6691 0.084 Uiso 1 1 calc R . .
H69C H 0.1141 1.2429 0.6131 0.084 Uiso 1 1 calc R . .
O5 O -0.0556(7) 1.2684(4) 0.6928(7) 0.059(4) Uani 1 1 d . . .
O6 O 0.0842(7) 1.2559(4) 0.6888(6) 0.057(4) Uani 1 1 d . . .
Cl1 Cl -0.0001(2) 1.18516(13) 0.64980(19) 0.0454(10) Uani 1 1 d . . .
Cl2 Cl 0.1141(2) 1.18471(13) 0.7693(2) 0.0464(10) Uani 1 1 d . . .
O1 O 0.0942(6) 1.0664(3) 0.6834(5) 0.040(3) Uani 1 1 d . . .
O2 O 0.1896(6) 1.1095(4) 0.7669(6) 0.046(3) Uani 1 1 d . . .
O3 O 0.1439(6) 1.1431(4) 0.6468(6) 0.047(3) Uani 1 1 d . . .
O4 O 0.0167(7) 1.1116(4) 0.5854(5) 0.048(3) Uani 1 1 d . . .
U1 U 0.07664(3) 1.122162(18) 0.69522(3) 0.0366(2) Uani 1 1 d . . .
U2 U 0.0000 1.23004(3) 0.7500 0.0443(3) Uani 1 2 d S . .
Cl3 Cl -0.0556(2) 1.10009(13) 0.69157(17) 0.0406(9) Uani 1 1 d . . .

loop_
_atom_site_aniso_label
_atom_site_aniso_U_11
_atom_site_aniso_U_22
_atom_site_aniso_U_33
_atom_site_aniso_U_23
_atom_site_aniso_U_13
_atom_site_aniso_U_12
C1 0.066(13) 0.067(13) 0.029(8) -0.008(8) 0.025(9) 0.002(10)
C2 0.069(13) 0.059(12) 0.024(8) -0.015(8) 0.015(8) -0.009(10)
C3 0.067(13) 0.063(13) 0.038(10) -0.012(9) 0.022(10) -0.008(10)
C4 0.075(15) 0.077(15) 0.033(9) -0.009(10) 0.022(10) -0.008(12)
C5 0.100(18) 0.071(15) 0.040(10) 0.003(10) 0.046(12) -0.009(13)
C6 0.088(17) 0.062(13) 0.044(11) -0.004(10) 0.034(12) -0.006(12)
C7 0.098(19) 0.066(14) 0.059(13) -0.014(11) 0.050(14) -0.003(13)
C8 0.14(3) 0.11(3) 0.26(6) -0.07(3) 0.15(4) -0.03(2)
C9 0.106(10) 0.106(10) 0.105(10) 0.000(2) 0.022(3) 0.000(2)
C10 0.11(2) 0.073(17) 0.086(18) -0.009(14) 0.054(17) 0.014(15)
C11 0.061(12) 0.060(12) 0.034(9) -0.009(8) 0.018(9) -0.013(10)
C12 0.056(11) 0.054(11) 0.038(9) -0.007(8) 0.023(9) -0.009(9)
C13 0.050(10) 0.047(10) 0.035(9) -0.011(8) 0.023(8) -0.005(8)
C14 0.064(12) 0.054(11) 0.033(9) -0.001(8) 0.031(9) -0.004(9)
C15 0.072(14) 0.055(12) 0.043(10) 0.000(9) 0.030(10) -0.001(10)
C16 0.095(17) 0.047(11) 0.056(12) -0.001(10) 0.045(13) -0.007(11)
C17 0.083(15) 0.055(12) 0.045(11) -0.005(10) 0.028(11) -0.012(11)
C18 0.094(19) 0.055(13) 0.071(15) -0.005(11) 0.033(14) -0.005(12)
C19 0.310(12) 0.067(12) 0.111(12) 0.000(2) 0.035(3) 0.000(2)
C20 0.160(17) 0.160(17) 0.160(17) 0.000(2) 0.033(4) 0.000(2)
C21 0.149(16) 0.149(16) 0.149(16) 0.000(2) 0.031(4) 0.000(2)
C22 0.043(10) 0.065(13) 0.045(10) 0.008(9) 0.018(8) 0.006(9)
C23 0.038(10) 0.058(12) 0.058(12) 0.001(10) 0.017(9) 0.004(8)
C24 0.064(14) 0.049(12) 0.096(18) -0.005(12) 0.041(13) -0.002(10)
C25 0.056(13) 0.065(14) 0.11(2) -0.009(14) 0.047(14) 0.008(11)
C26 0.058(13) 0.057(13) 0.109(19) -0.012(13) 0.056(14) -0.003(10)
C27 0.044(11) 0.050(11) 0.093(17) -0.004(11) 0.029(11) 0.003(9)
C28 0.038(9) 0.061(12) 0.055(11) -0.008(9) 0.022(9) 0.000(9)
C29 0.10(2) 0.049(14) 0.18(3) 0.007(17) 0.09(2) 0.012(13)
C30 0.147(16) 0.147(16) 0.147(16) 0.000(2) 0.031(4) 0.000(2)
C31 0.181(19) 0.180(19) 0.180(19) -0.005(2) 0.062(4) 0.000(2)
C32 0.219(17) 0.219(17) 0.219(17) 0.000(2) 0.045(4) 0.143(2)
C33 0.039(10) 0.059(13) 0.101(18) -0.020(12) 0.041(12) -0.011(9)
C34 0.060(13) 0.039(10) 0.11(2) -0.018(12) 0.062(14) -0.010(9)
C35 0.075(16) 0.047(12) 0.14(3) -0.002(14) 0.074(18) -0.003(11)
C36 0.084(19) 0.049(13) 0.15(3) 0.017(15) 0.09(2) 0.007(12)
C37 0.13(3) 0.048(13) 0.100(19) 0.009(13) 0.08(2) 0.010(14)
C38 0.080(16) 0.052(12) 0.077(15) -0.003(11) 0.062(14) -0.002(11)
C39 0.063(13) 0.045(10) 0.069(13) -0.010(9) 0.052(11) -0.001(9)
C40 0.14(3) 0.069(17) 0.20(4) 0.04(2) 0.14(3) 0.010(17)
C41 0.136(14) 0.136(14) 0.137(14) 0.000(2) 0.030(4) 0.000(2)
C42 0.18(4) 0.13(3) 0.30(6) 0.05(4) 0.21(5) 0.05(3)
C43 0.15(4) 0.18(4) 0.15(4) 0.05(3) 0.11(3) 0.01(3)
C44 0.10(2) 0.066(14) 0.044(11) 0.009(10) 0.046(13) 0.017(13)
C45 0.041(11) 0.086(16) 0.049(11) -0.017(11) 0.008(9) 0.000(10)
C46 0.061(13) 0.090(17) 0.033(9) 0.007(10) 0.012(9) 0.011(11)
C47 0.098(18) 0.056(13) 0.063(14) 0.009(11) 0.042(13) 0.021(13)
C48 0.10(2) 0.060(14) 0.071(15) 0.010(12) 0.047(15) 0.006(13)
C49 0.12(2) 0.067(16) 0.077(17) -0.004(14) 0.046(18) 0.011(16)
C50 0.13(3) 0.068(16) 0.079(18) -0.009(14) 0.039(18) 0.006(17)
C51 0.087(8) 0.086(8) 0.086(8) 0.000(2) 0.018(3) 0.000(2)
C52 0.13(2) 0.059(14) 0.077(16) 0.018(12) 0.062(17) 0.016(15)
C53 0.084(17) 0.062(14) 0.100(19) 0.027(14) 0.071(16) 0.025(12)
C54 0.10(2) 0.062(14) 0.080(17) 0.011(13) 0.067(16) 0.013(14)
C55 0.085(17) 0.060(14) 0.082(16) -0.013(12) 0.053(15) -0.015(12)
C56 0.12(2) 0.059(14) 0.082(17) 0.019(13) 0.068(18) 0.008(15)
C57 0.087(19) 0.076(17) 0.085(18) 0.035(15) 0.059(16) 0.026(15)
C58 0.086(17) 0.063(14) 0.092(18) -0.035(14) 0.074(16) -0.023(13)
C59 0.077(7) 0.077(7) 0.077(7) 0.001(2) 0.017(3) 0.001(2)
C60 0.079(7) 0.079(7) 0.079(7) 0.000(2) 0.017(3) 0.000(2)
C61 0.096(9) 0.095(9) 0.096(9) 0.000(2) 0.020(3) 0.000(2)
C62 0.121(12) 0.121(12) 0.121(12) 0.001(2) 0.025(3) 0.000(2)
C63 0.151(16) 0.151(16) 0.151(16) 0.000(2) 0.031(4) 0.000(2)
C64 0.160(17) 0.159(17) 0.160(17) 0.000(2) 0.033(4) 0.000(2)
C65 0.096(9) 0.096(9) 0.096(9) 0.000(2) 0.020(3) 0.000(2)
C66 0.190(17) 0.136(17) 0.159(17) 0.000(2) 0.035(4) 0.000(2)
C67 0.18(2) 0.18(2) 0.18(2) 0.000(2) 0.037(5) 0.000(2)
C68 0.161(18) 0.161(18) 0.161(18) 0.000(2) 0.033(4) 0.000(2)
C69 0.056(5) 0.056(5) 0.056(5) 0.000(2) 0.013(2) -0.001(2)
O5 0.068(9) 0.058(9) 0.066(9) 0.016(7) 0.045(8) 0.009(7)
O6 0.072(9) 0.045(7) 0.071(9) -0.006(7) 0.055(8) -0.008(7)
Cl1 0.051(2) 0.053(3) 0.039(2) 0.0035(19) 0.0250(19) 0.001(2)
Cl2 0.040(2) 0.058(3) 0.046(2) -0.013(2) 0.0209(19) -0.0048(19)
O1 0.040(6) 0.054(7) 0.027(5) -0.004(5) 0.013(5) -0.003(5)
O2 0.029(6) 0.065(8) 0.046(7) -0.014(6) 0.013(5) 0.000(6)
O3 0.048(7) 0.051(7) 0.053(7) -0.006(6) 0.034(6) -0.005(6)
O4 0.051(8) 0.068(8) 0.026(6) -0.002(6) 0.015(5) 0.001(6)
U1 0.0346(4) 0.0490(4) 0.0313(3) -0.0042(3) 0.0188(3) -0.0024(3)
U2 0.0499(6) 0.0459(6) 0.0472(5) 0.000 0.0337(5) 0.000
Cl3 0.035(2) 0.060(3) 0.0297(18) 0.0006(18) 0.0125(16) -0.0047(18)

loop_
_atom_type_symbol
_atom_type_description
_atom_type_scat_dispersion_real
_atom_type_scat_dispersion_imag
_atom_type_scat_source
C C 0.0033 0.0016 'International Tables Vol C Tables 4.2.6.8 and 6.1.1.4'
H H 0.0000 0.0000 'International Tables Vol C Tables 4.2.6.8 and 6.1.1.4'
O O 0.0106 0.0060 'International Tables Vol C Tables 4.2.6.8 and 6.1.1.4'
Cl Cl 0.1484 0.1585 'International Tables Vol C Tables 4.2.6.8 and 6.1.1.4'
U U -9.6767 9.6646 'International Tables Vol C Tables 4.2.6.8 and 6.1.1.4'

loop_
_geom_angle_atom_site_label_1
_geom_angle_atom_site_label_2
_geom_angle_atom_site_label_3
_geom_angle
_geom_angle_site_symmetry_1
_geom_angle_site_symmetry_3
_geom_angle_publ_flag
C2 C1 C6 122.7(18) . . ?
C2 C1 O4 118.7(17) . . ?
C6 C1 O4 118.7(19) . . ?
C1 C2 C3 117.8(19) . . ?
C1 C2 C11 121.9(17) . . ?
C3 C2 C11 120.3(19) . . ?
C4 C3 C2 122(2) . . ?
C5 C4 C3 117(2) . . ?
C5 C4 C7 119.7(19) . . ?
C3 C4 C7 123(2) . . ?
C4 C5 C6 122.4(19) . . ?
C1 C6 C5 117(2) . . ?
C1 C6 C44 123.4(19) . . ?
C5 C6 C44 119.0(19) . . ?
C8 C7 C10 110(3) . . ?
C8 C7 C4 110(2) . . ?
C10 C7 C4 111.8(19) . . ?
C8 C7 C9 109(3) . . ?
C10 C7 C9 108(2) . . ?
C4 C7 C9 106(2) . . ?
C12 C11 C2 111.4(18) . . ?
C13 C12 C17 118(2) . . ?
C13 C12 C11 120.5(18) . . ?
C17 C12 C11 121.2(18) . . ?
O1 C13 C12 118.6(17) . . ?
O1 C13 C14 119.9(16) . . ?
C12 C13 C14 121.5(18) . . ?
C15 C14 C13 119.2(19) . . ?
C15 C14 C22 121.9(19) . . ?
C13 C14 C22 118.8(17) . . ?
C14 C15 C16 121(2) . . ?
C17 C16 C15 118(2) . . ?
C17 C16 C18 121(2) . . ?
C15 C16 C18 122(2) . . ?
C12 C17 C16 122(2) . . ?
C19 C18 C16 113(2) . . ?
C19 C18 C20 120(4) . . ?
C16 C18 C20 109(3) . . ?
C19 C18 C21 104(3) . . ?
C16 C18 C21 112(3) . . ?
C20 C18 C21 98(3) . . ?
C23 C22 C14 110.0(15) . . ?
C28 C23 C24 118.1(19) . . ?
C28 C23 C22 122.0(17) . . ?
C24 C23 C22 119.8(19) . . ?
C25 C24 C23 122(2) . . ?
C24 C25 C26 118(2) . . ?
C24 C25 C29 121(2) . . ?
C26 C25 C29 121(2) . . ?
C25 C26 C27 122(2) . . ?
C26 C27 C28 118(2) . . ?
C26 C27 C33 119.3(19) . . ?
C28 C27 C33 122.0(18) . . ?
C23 C28 O2 119.2(17) . . ?
C23 C28 C27 121.1(18) . . ?
O2 C28 C27 119.6(18) . . ?
C32 C29 C31 92(4) . . ?
C32 C29 C30 117(4) . . ?
C31 C29 C30 110(4) . . ?
C32 C29 C25 111(4) . . ?
C31 C29 C25 113(3) . . ?
C30 C29 C25 113(3) . . ?
C34 C33 C27 109.4(19) . . ?
C39 C34 C35 119(3) . . ?
C39 C34 C33 121.2(17) . . ?
C35 C34 C33 120(2) . . ?
C34 C35 C36 121(3) . . ?
C37 C36 C35 118(2) . . ?
C37 C36 C40 120(3) . . ?
C35 C36 C40 121(3) . . ?
C36 C37 C38 121(3) . . ?
C39 C38 C37 119(3) . . ?
C39 C38 C44 120.9(17) . . ?
C37 C38 C44 120(2) . . ?
O3 C39 C38 119(2) . . ?
O3 C39 C34 119(2) . . ?
C38 C39 C34 121.8(19) . . ?
C41 C40 C42 117(4) . . ?
C41 C40 C36 109(3) . . ?
C42 C40 C36 109(2) . . ?
C41 C40 C43 108(3) . . ?
C42 C40 C43 100(4) . . ?
C36 C40 C43 113(3) . . ?
C38 C44 C6 110(2) . . ?
O5 C47 C52 120(2) . . ?
O5 C47 C48 121(2) . . ?
C52 C47 C48 120(2) . . ?
C47 C48 C49 121(2) . . ?
C47 C48 C53 119(2) . . ?
C49 C48 C53 120(2) . . ?
C50 C49 C48 121(3) . . ?
C49 C50 C51 116(3) . . ?
C49 C50 C65 118(3) . . ?
C51 C50 C65 125(3) . . ?
C52 C51 C50 124(3) . . ?
C47 C52 C51 118(3) . . ?
C47 C52 C56 120(2) . . ?
C51 C52 C56 122(2) . . ?
C54 C53 C48 112(2) 2_556 . ?
C58 C54 C55 119(3) . . ?
C58 C54 C53 121(2) . 2_556 ?
C55 C54 C53 120(3) . 2_556 ?
C60 C55 C54 119(3) . . ?
C57 C56 C52 107(2) . . ?
C58 C57 C56 120(3) . . ?
C58 C57 C59 114(3) . . ?
C56 C57 C59 125(3) . . ?
C57 C58 C54 122(3) . . ?
C57 C58 O6 122(2) . . ?
C54 C58 O6 116(3) . . ?
C60 C59 C57 127(3) . . ?
C59 C60 C55 119(3) . . ?
C59 C60 C61 124(3) . . ?
C55 C60 C61 117(3) . . ?
C63 C61 C64 110(4) . . ?
C63 C61 C60 116(3) . . ?
C64 C61 C60 106(3) . . ?
C63 C61 C62 108(3) . . ?
C64 C61 C62 111(3) . . ?
C60 C61 C62 106(3) . . ?
C68 C65 C66 114(4) . . ?
C68 C65 C67 108(4) . . ?
C66 C65 C67 108(4) . . ?
C68 C65 C50 112(4) . . ?
C66 C65 C50 105(3) . . ?
C67 C65 C50 110(3) . . ?
C47 O5 U2 179.3(19) . . ?
C58 O6 C69 109.8(14) . . ?
C58 O6 U2 117.0(10) . . ?
C69 O6 U2 132.9(11) . . ?
U2 Cl1 U1 104.87(15) . . ?
U2 Cl2 U1 104.54(15) . . ?
C13 O1 U1 171.7(10) . . ?
C28 O2 C45 111.7(15) . . ?
C28 O2 U1 115.1(11) . . ?
C45 O2 U1 133.2(11) . . ?
C39 O3 U1 179.4(14) . . ?
C1 O4 C46 111.8(14) . . ?
C1 O4 U1 115.4(11) . . ?
C46 O4 U1 132.7(11) . . ?
O1 U1 O3 97.4(5) . . ?
O1 U1 O4 78.0(4) . . ?
O3 U1 O4 77.0(5) . . ?
O1 U1 O2 75.7(4) . . ?
O3 U1 O2 77.9(5) . . ?
O4 U1 O2 140.6(4) . . ?
O1 U1 Cl3 84.8(3) . 2_556 ?
O3 U1 Cl3 146.4(4) . 2_556 ?
O4 U1 Cl3 135.6(3) . 2_556 ?
O2 U1 Cl3 70.1(3) . 2_556 ?
O1 U1 Cl3 85.2(3) . . ?
O3 U1 Cl3 146.1(4) . . ?
O4 U1 Cl3 70.4(3) . . ?
O2 U1 Cl3 134.7(3) . . ?
Cl3 U1 Cl3 67.52(15) 2_556 . ?
O1 U1 Cl2 144.9(3) . . ?
O3 U1 Cl2 84.3(4) . . ?
O4 U1 Cl2 135.6(3) . . ?
O2 U1 Cl2 70.3(3) . . ?
Cl3 U1 Cl2 75.58(13) 2_556 . ?
Cl3 U1 Cl2 112.63(12) . . ?
O1 U1 Cl1 145.9(3) . . ?
O3 U1 Cl1 84.2(4) . . ?
O4 U1 Cl1 69.2(3) . . ?
O2 U1 Cl1 137.0(3) . . ?
Cl3 U1 Cl1 112.36(12) 2_556 . ?
Cl3 U1 Cl1 75.66(13) . . ?
Cl2 U1 Cl1 69.18(14) . . ?
O5 U2 O5 96.6(9) . 2_556 ?
O5 U2 O6 76.6(5) . . ?
O5 U2 O6 76.0(5) 2_556 . ?
O5 U2 O6 76.0(5) . 2_556 ?
O5 U2 O6 76.6(5) 2_556 2_556 ?
O6 U2 O6 138.2(6) . 2_556 ?
O5 U2 Cl1 87.9(4) . . ?
O5 U2 Cl1 143.6(4) 2_556 . ?
O6 U2 Cl1 70.0(3) . . ?
O6 U2 Cl1 138.9(4) 2_556 . ?
O5 U2 Cl1 143.6(4) . 2_556 ?
O5 U2 Cl1 87.9(4) 2_556 2_556 ?
O6 U2 Cl1 138.9(4) . 2_556 ?
O6 U2 Cl1 70.0(3) 2_556 2_556 ?
Cl1 U2 Cl1 109.51(18) . 2_556 ?
O5 U2 Cl2 87.2(4) . 2_556 ?
O5 U2 Cl2 144.8(4) 2_556 2_556 ?
O6 U2 Cl2 138.3(3) . 2_556 ?
O6 U2 Cl2 70.5(3) 2_556 2_556 ?
Cl1 U2 Cl2 71.26(13) . 2_556 ?
Cl1 U2 Cl2 69.75(14) 2_556 2_556 ?
O5 U2 Cl2 144.8(4) . . ?
O5 U2 Cl2 87.2(4) 2_556 . ?
O6 U2 Cl2 70.5(3) . . ?
O6 U2 Cl2 138.3(3) 2_556 . ?
Cl1 U2 Cl2 69.75(14) . . ?
Cl1 U2 Cl2 71.26(13) 2_556 . ?
Cl2 U2 Cl2 109.34(19) 2_556 . ?
U1 Cl3 U1 102.94(13) 2_556 . ?

loop_
_geom_bond_atom_site_label_1
_geom_bond_atom_site_label_2
_geom_bond_distance
_geom_bond_site_symmetry_2
_geom_bond_publ_flag
C1 C2 1.37(3) . ?
C1 C6 1.38(3) . ?
C1 O4 1.42(2) . ?
C2 C3 1.40(3) . ?
C2 C11 1.52(3) . ?
C3 C4 1.38(3) . ?
C4 C5 1.38(3) . ?
C4 C7 1.54(3) . ?
C5 C6 1.40(3) . ?
C6 C44 1.52(3) . ?
C7 C8 1.46(4) . ?
C7 C10 1.53(4) . ?
C7 C9 1.56(4) . ?
C11 C12 1.49(3) . ?
C12 C13 1.39(3) . ?
C12 C17 1.39(3) . ?
C13 O1 1.37(2) . ?
C13 C14 1.39(3) . ?
C14 C15 1.38(3) . ?
C14 C22 1.54(3) . ?
C15 C16 1.40(3) . ?
C16 C17 1.40(3) . ?
C16 C18 1.53(3) . ?
C18 C19 1.44(4) . ?
C18 C20 1.55(6) . ?
C18 C21 1.58(5) . ?
C22 C23 1.51(3) . ?
C23 C28 1.38(3) . ?
C23 C24 1.40(3) . ?
C24 C25 1.37(3) . ?
C25 C26 1.38(3) . ?
C25 C29 1.56(3) . ?
C26 C27 1.39(3) . ?
C27 C28 1.40(3) . ?
C27 C33 1.52(3) . ?
C28 O2 1.39(2) . ?
C29 C32 1.41(6) . ?
C29 C31 1.52(6) . ?
C29 C30 1.55(5) . ?
C33 C34 1.48(4) . ?
C34 C39 1.39(3) . ?
C34 C35 1.41(3) . ?
C35 C36 1.42(4) . ?
C36 C37 1.38(4) . ?
C36 C40 1.53(3) . ?
C37 C38 1.43(3) . ?
C38 C39 1.39(3) . ?
C38 C44 1.48(4) . ?
C39 O3 1.37(2) . ?
C40 C41 1.47(5) . ?
C40 C42 1.47(5) . ?
C40 C43 1.52(6) . ?
C45 O2 1.45(2) . ?
C46 O4 1.44(3) . ?
C47 O5 1.35(3) . ?
C47 C52 1.39(3) . ?
C47 C48 1.41(3) . ?
C48 C49 1.44(4) . ?
C48 C53 1.57(3) . ?
C49 C50 1.38(4) . ?
C50 C51 1.42(4) . ?
C50 C65 1.55(4) . ?
C51 C52 1.40(4) . ?
C52 C56 1.50(4) . ?
C53 C54 1.47(4) 2_556 ?
C54 C58 1.38(4) . ?
C54 C55 1.45(3) . ?
C54 C53 1.47(4) 2_556 ?
C55 C60 1.35(4) . ?
C56 C57 1.38(4) . ?
C57 C58 1.36(4) . ?
C57 C59 1.43(4) . ?
C58 O6 1.45(3) . ?
C59 C60 1.28(4) . ?
C60 C61 1.59(4) . ?
C61 C63 1.40(5) . ?
C61 C64 1.52(6) . ?
C61 C62 1.60(5) . ?
C65 C68 1.37(6) . ?
C65 C66 1.46(5) . ?
C65 C67 1.49(6) . ?
C69 O6 1.47(2) . ?
O5 U2 2.093(15) . ?
O6 U2 2.637(12) . ?
Cl1 U2 2.825(4) . ?
Cl1 U1 2.861(5) . ?
Cl2 U2 2.847(5) . ?
Cl2 U1 2.852(5) . ?
O1 U1 2.087(12) . ?
O2 U1 2.617(12) . ?
O3 U1 2.103(11) . ?
O4 U1 2.606(12) . ?
U1 Cl3 2.847(4) 2_556 ?
U1 Cl3 2.849(4) . ?
U2 O5 2.093(15) 2_556 ?
U2 O6 2.637(12) 2_556 ?
U2 Cl1 2.825(4) 2_556 ?
U2 Cl2 2.847(5) 2_556 ?
Cl3 U1 2.847(4) 2_556 ?
